data_4025548
loop_
_publ_author_name
'Jian-Min Zhao'
'Qian-Shou Zong'
'Chuan-Feng Chen'

_publ_section_title
;
 Complexation of Triptycene-Based Macrotricyclic Host toward
 (9-Anthracylmethyl)benzylammonium Salt: A Ba2+ Selective Fluorescence
 Probe
;
_journal_name_full 'Journal of Organic Chemistry'
_journal_page_first 5092
_journal_page_last 5098
_journal_paper_doi 10.1021/jo1008355
_journal_volume 75
_journal_year 2010
_chemical_formula_moiety 'C76 H92 O20, 2(C14 H16 N), 2(F6 P), 4(C2 H3 N)'
_chemical_formula_sum 'C112 H136 F12 N6 O20 P2'
_chemical_formula_weight 2176.21
_chemical_name_systematic
; 
 ? 
;
_space_group_IT_number 2
_symmetry_cell_setting triclinic
_symmetry_space_group_name_Hall '-P 1'
_symmetry_space_group_name_H-M 'P -1'
_atom_sites_solution_hydrogens geom
_atom_sites_solution_primary direct
_atom_sites_solution_secondary difmap
_audit_creation_method SHELXL-97
_cell_angle_alpha 75.379(7)
_cell_angle_beta 77.397(7)
_cell_angle_gamma 68.116(6)
_cell_formula_units_Z 1
_cell_length_a 11.6580(11)
_cell_length_b 14.2365(14)
_cell_length_c 18.3424(19)
_cell_measurement_reflns_used 689
_cell_measurement_temperature 173(2)
_cell_measurement_theta_max 68.22
_cell_measurement_theta_min 3.12
_cell_volume 2707.2(5)
_computing_cell_refinement 'Rapid Auto Ver 2.30(Rigaku 1998)'
_computing_data_collection 'Rapid Auto Ver 2.30(Rigaku 1998)'
_computing_data_reduction 'Rapid Auto Ver 2.30(Rigaku 1998)'
_computing_molecular_graphics 'XP in Siemens SHELXTL (Sheldrick, 1994)'
_computing_publication_material 'SHELX97 (Sheldrick, 1997)'
_computing_structure_refinement 'SHELXL-97 (Sheldrick, 1997)'
_computing_structure_solution 'SHELXS-97 (Sheldrick, 1990)'
_diffrn_ambient_temperature 173(2)
_diffrn_measured_fraction_theta_full 0.985
_diffrn_measured_fraction_theta_max 0.985
_diffrn_measurement_device_type 'Rigaku raxis Rapid IP Area Detector'
_diffrn_measurement_method '\w scans'
_diffrn_radiation_monochromator graphite
_diffrn_radiation_source 'rotating anode'
_diffrn_radiation_type CuK\a
_diffrn_radiation_wavelength 1.54186
_diffrn_reflns_av_R_equivalents 0.0708
_diffrn_reflns_av_sigmaI/netI 0.0912
_diffrn_reflns_limit_h_max 13
_diffrn_reflns_limit_h_min -13
_diffrn_reflns_limit_k_max 16
_diffrn_reflns_limit_k_min -16
_diffrn_reflns_limit_l_max 21
_diffrn_reflns_limit_l_min -21
_diffrn_reflns_number 30681
_diffrn_reflns_theta_full 64.99
_diffrn_reflns_theta_max 64.99
_diffrn_reflns_theta_min 3.41
_exptl_absorpt_coefficient_mu 1.146
_exptl_absorpt_correction_T_max 0.8033
_exptl_absorpt_correction_T_min 0.6572
_exptl_absorpt_correction_type numerical
_exptl_absorpt_process_details 'NUMABS by T.Higashi Jun 3, 2003'
_exptl_crystal_colour colorless
_exptl_crystal_density_diffrn 1.335
_exptl_crystal_density_method 'not measured'
_exptl_crystal_description platelet
_exptl_crystal_F_000 1148
_exptl_crystal_size_max 0.40
_exptl_crystal_size_mid 0.37
_exptl_crystal_size_min 0.20
_refine_diff_density_max 0.516
_refine_diff_density_min -0.352
_refine_diff_density_rms 0.072
_refine_ls_extinction_coef 0.0042(3)
_refine_ls_extinction_expression Fc^*^=kFc[1+0.001xFc^2^\l^3^/sin(2\q)]^-1/4^
_refine_ls_extinction_method SHELXL
_refine_ls_goodness_of_fit_ref 1.066
_refine_ls_hydrogen_treatment constr
_refine_ls_matrix_type full
_refine_ls_number_parameters 690
_refine_ls_number_reflns 9076
_refine_ls_number_restraints 0
_refine_ls_restrained_S_all 1.066
_refine_ls_R_factor_all 0.1147
_refine_ls_R_factor_gt 0.0722
_refine_ls_shift/su_max 0.001
_refine_ls_shift/su_mean 0.000
_refine_ls_structure_factor_coef Fsqd
_refine_ls_weighting_details 'calc w=1/[\s^2^(Fo^2^)+(0.0816P)^2^+0.9657P] where P=(Fo^2^+2Fc^2^)/3'
_refine_ls_weighting_scheme calc
_refine_ls_wR_factor_gt 0.1640
_refine_ls_wR_factor_ref 0.1980
_reflns_number_gt 5574
_reflns_number_total 9076
_reflns_threshold_expression >2sigma(I)
_cod_data_source_file jo1008355_si_003.cif
_cod_data_source_block sx2852
_cod_database_code 4025548

loop_
_symmetry_equiv_pos_as_xyz
'x, y, z'
'-x, -y, -z'

loop_
_atom_site_label
_atom_site_type_symbol
_atom_site_fract_x
_atom_site_fract_y
_atom_site_fract_z
_atom_site_U_iso_or_equiv
_atom_site_adp_type
_atom_site_occupancy
_atom_site_symmetry_multiplicity
_atom_site_calc_flag
_atom_site_refinement_flags
_atom_site_disorder_assembly
_atom_site_disorder_group
P1 P 0.26215(10) 0.20879(9) 0.15297(7) 0.0518(3) Uani 1 1 d . . .
F1 F 0.3253(3) 0.2938(2) 0.13133(19) 0.1088(11) Uani 1 1 d . . .
F2 F 0.1308(2) 0.2941(2) 0.14133(16) 0.0875(9) Uani 1 1 d . . .
F3 F 0.2404(2) 0.2158(2) 0.24018(15) 0.0835(9) Uani 1 1 d . . .
F4 F 0.2835(2) 0.2005(2) 0.06586(14) 0.0783(8) Uani 1 1 d . . .
F5 F 0.3930(2) 0.1214(2) 0.16462(15) 0.0810(9) Uani 1 1 d . . .
F6 F 0.1993(2) 0.1222(2) 0.17404(15) 0.0758(8) Uani 1 1 d . . .
O1 O 0.7501(2) 0.0697(2) 0.05017(16) 0.0615(9) Uani 1 1 d . . .
O2 O 0.9398(3) 0.1266(2) 0.04518(15) 0.0620(9) Uani 1 1 d . . .
O3 O 0.5638(2) 0.48505(18) 0.38611(14) 0.0410(7) Uani 1 1 d . . .
O4 O 0.6457(2) 0.65427(18) 0.33781(14) 0.0411(7) Uani 1 1 d . . .
O5 O 0.6025(2) 0.81129(19) 0.20057(14) 0.0417(7) Uani 1 1 d . . .
O6 O 0.4530(2) 0.8299(2) 0.09560(14) 0.0470(7) Uani 1 1 d . . .
O7 O 0.3634(2) 0.44121(18) 0.39319(14) 0.0413(7) Uani 1 1 d . . .
O8 O 0.1272(2) 0.59399(18) 0.36805(14) 0.0407(6) Uani 1 1 d . . .
O9 O 0.0206(2) 0.75386(19) 0.25215(15) 0.0446(7) Uani 1 1 d . . .
O10 O -0.0547(2) 0.7931(2) 0.10695(15) 0.0503(7) Uani 1 1 d . . .
N1 N 0.4721(3) 0.6657(2) 0.23543(17) 0.0394(8) Uani 1 1 d . . .
H1A H 0.5136 0.7091 0.2183 0.047 Uiso 1 1 d R . .
H1B H 0.5304 0.6437 0.2652 0.047 Uiso 1 1 d R . .
N2 N -0.0296(4) 0.4300(4) 0.3336(3) 0.0946(16) Uani 1 1 d . . .
N3 N 0.6579(6) 0.3872(5) -0.0401(4) 0.117(2) Uani 1 1 d . . .
C1 C 0.8242(3) 0.0386(3) 0.3821(2) 0.0343(9) Uani 1 1 d . . .
C2 C 0.9124(4) -0.0255(3) 0.4287(2) 0.0406(10) Uani 1 1 d . . .
H2A H 0.9874 -0.0122 0.4260 0.049 Uiso 1 1 calc R . .
C3 C 0.8904(4) -0.1099(3) 0.4796(2) 0.0506(11) Uani 1 1 d . . .
H3A H 0.9511 -0.1546 0.5114 0.061 Uiso 1 1 calc R . .
C4 C 0.7823(4) -0.1290(3) 0.4844(2) 0.0501(11) Uani 1 1 d . . .
H4A H 0.7678 -0.1859 0.5203 0.060 Uiso 1 1 calc R . .
C5 C 0.6928(4) -0.0660(3) 0.4371(2) 0.0460(10) Uani 1 1 d . . .
H5A H 0.6178 -0.0796 0.4404 0.055 Uiso 1 1 calc R . .
C6 C 0.7157(3) 0.0171(3) 0.3849(2) 0.0362(9) Uani 1 1 d . . .
C7 C 0.6273(3) 0.0932(3) 0.3282(2) 0.0349(9) Uani 1 1 d . . .
C8 C 0.6021(3) 0.1989(3) 0.3465(2) 0.0326(8) Uani 1 1 d . . .
C9 C 0.7102(3) 0.2207(3) 0.3450(2) 0.0320(8) Uani 1 1 d . . .
C10 C 0.8323(3) 0.1357(3) 0.3243(2) 0.0345(9) Uani 1 1 d . . .
C11 C 0.8162(3) 0.1187(3) 0.2480(2) 0.0333(9) Uani 1 1 d . . .
C12 C 0.7108(3) 0.0947(3) 0.2502(2) 0.0349(9) Uani 1 1 d . . .
C13 C 0.6852(3) 0.0791(3) 0.1844(2) 0.0404(9) Uani 1 1 d . . .
H13A H 0.6132 0.0624 0.1852 0.048 Uiso 1 1 calc R . .
C14 C 0.7668(4) 0.0884(3) 0.1174(2) 0.0431(10) Uani 1 1 d . . .
C15 C 0.8712(3) 0.1144(3) 0.1148(2) 0.0398(9) Uani 1 1 d . . .
C16 C 0.8973(3) 0.1275(3) 0.1810(2) 0.0384(9) Uani 1 1 d . . .
H16A H 0.9704 0.1424 0.1805 0.046 Uiso 1 1 calc R . .
C17 C 0.4858(3) 0.2698(3) 0.3623(2) 0.0376(9) Uani 1 1 d . . .
H17A H 0.4129 0.2544 0.3632 0.045 Uiso 1 1 calc R . .
C18 C 0.4753(3) 0.3646(3) 0.3772(2) 0.0354(9) Uani 1 1 d . . .
C19 C 0.5834(3) 0.3865(3) 0.3755(2) 0.0351(9) Uani 1 1 d . . .
C20 C 0.6997(3) 0.3143(3) 0.3604(2) 0.0354(9) Uani 1 1 d . . .
H20A H 0.7728 0.3289 0.3606 0.042 Uiso 1 1 calc R . .
C21 C 0.5102(3) 0.0692(3) 0.3300(2) 0.0440(10) Uani 1 1 d . . .
H21A H 0.5336 0.0013 0.3168 0.066 Uiso 1 1 calc R . .
H21B H 0.4590 0.1217 0.2932 0.066 Uiso 1 1 calc R . .
H21C H 0.4626 0.0691 0.3811 0.066 Uiso 1 1 calc R . .
C22 C 0.9486(3) 0.1603(3) 0.3224(2) 0.0405(10) Uani 1 1 d . . .
H22A H 0.9518 0.1698 0.3729 0.061 Uiso 1 1 calc R . .
H22B H 0.9467 0.2237 0.2853 0.061 Uiso 1 1 calc R . .
H22C H 1.0225 0.1034 0.3078 0.061 Uiso 1 1 calc R . .
C23 C 0.6371(4) 0.1216(3) 0.0225(2) 0.0482(11) Uani 1 1 d . . .
H23A H 0.6051 0.1939 0.0299 0.058 Uiso 1 1 calc R . .
H23B H 0.5751 0.0881 0.0500 0.058 Uiso 1 1 calc R . .
C24 C 1.0317(4) 0.1761(4) 0.0321(2) 0.0601(13) Uani 1 1 d . . .
H24A H 1.1164 0.1238 0.0302 0.072 Uiso 1 1 calc R . .
H24B H 1.0192 0.2123 0.0742 0.072 Uiso 1 1 calc R . .
C25 C 0.6563(4) 0.4959(3) 0.4202(2) 0.0459(10) Uani 1 1 d . . .
H25A H 0.7404 0.4656 0.3927 0.055 Uiso 1 1 calc R . .
H25B H 0.6542 0.4595 0.4739 0.055 Uiso 1 1 calc R . .
C26 C 0.6288(4) 0.6086(3) 0.4162(2) 0.0423(10) Uani 1 1 d . . .
H26A H 0.5421 0.6406 0.4396 0.051 Uiso 1 1 calc R . .
H26B H 0.6863 0.6185 0.4438 0.051 Uiso 1 1 calc R . .
C27 C 0.6532(3) 0.7547(3) 0.3269(2) 0.0407(10) Uani 1 1 d . . .
H27A H 0.7117 0.7537 0.3591 0.049 Uiso 1 1 calc R . .
H27B H 0.5700 0.8040 0.3418 0.049 Uiso 1 1 calc R . .
C28 C 0.6977(4) 0.7880(3) 0.2452(2) 0.0449(10) Uani 1 1 d . . .
H28A H 0.7216 0.8497 0.2392 0.054 Uiso 1 1 calc R . .
H28B H 0.7723 0.7324 0.2278 0.054 Uiso 1 1 calc R . .
C29 C 0.6421(3) 0.8352(3) 0.1208(2) 0.0429(10) Uani 1 1 d . . .
H29A H 0.6905 0.7709 0.1011 0.051 Uiso 1 1 calc R . .
H29B H 0.6963 0.8778 0.1111 0.051 Uiso 1 1 calc R . .
C30 C 0.5296(3) 0.8927(3) 0.0816(2) 0.0431(10) Uani 1 1 d . . .
H30A H 0.4820 0.9575 0.1008 0.052 Uiso 1 1 calc R . .
H30B H 0.5553 0.9105 0.0262 0.052 Uiso 1 1 calc R . .
C31 C 0.3421(4) 0.8814(4) 0.0605(2) 0.0532(12) Uani 1 1 d . . .
H31A H 0.3087 0.9543 0.0669 0.064 Uiso 1 1 calc R . .
H31B H 0.2787 0.8490 0.0869 0.064 Uiso 1 1 calc R . .
C32 C 0.2538(3) 0.4168(3) 0.3987(2) 0.0410(10) Uani 1 1 d . . .
H32A H 0.2588 0.3516 0.4354 0.049 Uiso 1 1 calc R . .
H32B H 0.2454 0.4080 0.3485 0.049 Uiso 1 1 calc R . .
C33 C 0.1430(3) 0.5032(3) 0.4249(2) 0.0408(10) Uani 1 1 d . . .
H33A H 0.0670 0.4838 0.4354 0.049 Uiso 1 1 calc R . .
H33B H 0.1557 0.5163 0.4726 0.049 Uiso 1 1 calc R . .
C34 C 0.0057(3) 0.6684(3) 0.3814(2) 0.0444(10) Uani 1 1 d . . .
H34A H -0.0110 0.6790 0.4346 0.053 Uiso 1 1 calc R . .
H34B H -0.0583 0.6428 0.3740 0.053 Uiso 1 1 calc R . .
C35 C -0.0020(3) 0.7684(3) 0.3280(2) 0.0418(10) Uani 1 1 d . . .
H35A H -0.0859 0.8198 0.3378 0.050 Uiso 1 1 calc R . .
H35B H 0.0605 0.7950 0.3363 0.050 Uiso 1 1 calc R . .
C36 C 0.0054(4) 0.8488(3) 0.1994(2) 0.0432(10) Uani 1 1 d . . .
H36A H 0.0605 0.8828 0.2076 0.052 Uiso 1 1 calc R . .
H36B H -0.0821 0.8954 0.2073 0.052 Uiso 1 1 calc R . .
C37 C 0.0376(3) 0.8281(3) 0.1201(2) 0.0460(10) Uani 1 1 d . . .
H37A H 0.0391 0.8918 0.0830 0.055 Uiso 1 1 calc R . .
H37B H 0.1212 0.7749 0.1139 0.055 Uiso 1 1 calc R . .
C38 C -0.0198(4) 0.7489(3) 0.0411(2) 0.0524(11) Uani 1 1 d . . .
H38A H -0.0720 0.7062 0.0448 0.063 Uiso 1 1 calc R . .
H38B H 0.0680 0.7023 0.0402 0.063 Uiso 1 1 calc R . .
C39 C 0.3147(3) 0.7791(3) 0.3179(2) 0.0389(9) Uani 1 1 d . . .
C40 C 0.3048(3) 0.8810(3) 0.2870(2) 0.0422(10) Uani 1 1 d . . .
H40A H 0.3089 0.9043 0.2335 0.051 Uiso 1 1 calc R . .
C41 C 0.2893(3) 0.9484(3) 0.3336(3) 0.0473(11) Uani 1 1 d . . .
H41A H 0.2819 1.0182 0.3123 0.057 Uiso 1 1 calc R . .
C42 C 0.2844(4) 0.9148(4) 0.4106(3) 0.0586(12) Uani 1 1 d . . .
H42A H 0.2773 0.9607 0.4423 0.070 Uiso 1 1 calc R . .
C43 C 0.2898(4) 0.8144(4) 0.4428(3) 0.0637(13) Uani 1 1 d . . .
H43A H 0.2827 0.7923 0.4964 0.076 Uiso 1 1 calc R . .
C44 C 0.3057(4) 0.7465(3) 0.3960(2) 0.0561(12) Uani 1 1 d . . .
H44A H 0.3104 0.6773 0.4176 0.067 Uiso 1 1 calc R . .
C45 C 0.3383(3) 0.7029(3) 0.2682(2) 0.0469(11) Uani 1 1 d . . .
H45A H 0.3136 0.6436 0.2985 0.056 Uiso 1 1 calc R . .
H45B H 0.2865 0.7358 0.2265 0.056 Uiso 1 1 calc R . .
C46 C 0.4987(3) 0.5907(3) 0.1853(2) 0.0461(10) Uani 1 1 d . . .
H46A H 0.4439 0.6226 0.1451 0.055 Uiso 1 1 calc R . .
H46B H 0.4780 0.5296 0.2157 0.055 Uiso 1 1 calc R . .
C47 C 0.6325(4) 0.5560(3) 0.1483(2) 0.0400(9) Uani 1 1 d . . .
C48 C 0.6645(4) 0.5879(3) 0.0715(2) 0.0486(10) Uani 1 1 d . . .
H48A H 0.6031 0.6380 0.0423 0.058 Uiso 1 1 calc R . .
C49 C 0.7856(4) 0.5474(3) 0.0365(2) 0.0541(11) Uani 1 1 d . . .
H49A H 0.8069 0.5697 -0.0164 0.065 Uiso 1 1 calc R . .
C50 C 0.8745(4) 0.4753(3) 0.0783(3) 0.0535(11) Uani 1 1 d . . .
H50A H 0.9570 0.4466 0.0540 0.064 Uiso 1 1 calc R . .
C51 C 0.8449(4) 0.4442(4) 0.1552(3) 0.0629(13) Uani 1 1 d . . .
H51A H 0.9068 0.3946 0.1844 0.075 Uiso 1 1 calc R . .
C52 C 0.7240(4) 0.4860(3) 0.1896(3) 0.0576(12) Uani 1 1 d . . .
H52A H 0.7039 0.4659 0.2430 0.069 Uiso 1 1 calc R . .
C53 C 0.0754(6) 0.5200(4) 0.2114(3) 0.0907(18) Uani 1 1 d . . .
H53A H 0.0905 0.5776 0.2230 0.136 Uiso 1 1 calc R . .
H53B H 0.0208 0.5461 0.1717 0.136 Uiso 1 1 calc R . .
H53C H 0.1550 0.4707 0.1934 0.136 Uiso 1 1 calc R . .
C54 C 0.0161(5) 0.4692(5) 0.2793(4) 0.0746(16) Uani 1 1 d . . .
C55 C 0.5742(6) 0.3596(4) 0.1046(4) 0.105(2) Uani 1 1 d . . .
H55A H 0.5433 0.3013 0.1175 0.157 Uiso 1 1 calc R . .
H55B H 0.5060 0.4218 0.1165 0.157 Uiso 1 1 calc R . .
H55C H 0.6416 0.3445 0.1343 0.157 Uiso 1 1 calc R . .
C56 C 0.6219(6) 0.3762(5) 0.0231(5) 0.088(2) Uani 1 1 d . . .

loop_
_atom_site_aniso_label
_atom_site_aniso_U_11
_atom_site_aniso_U_22
_atom_site_aniso_U_33
_atom_site_aniso_U_23
_atom_site_aniso_U_13
_atom_site_aniso_U_12
P1 0.0376(6) 0.0611(8) 0.0527(8) -0.0084(6) -0.0057(5) -0.0137(6)
F1 0.122(3) 0.109(3) 0.125(3) 0.004(2) -0.033(2) -0.080(2)
F2 0.0605(17) 0.084(2) 0.091(2) -0.0186(16) -0.0279(15) 0.0171(15)
F3 0.0779(19) 0.107(2) 0.0566(18) -0.0315(16) -0.0116(14) -0.0095(17)
F4 0.0717(18) 0.113(2) 0.0450(17) -0.0145(15) 0.0000(13) -0.0300(17)
F5 0.0417(15) 0.103(2) 0.082(2) -0.0284(17) -0.0173(13) 0.0058(14)
F6 0.0739(18) 0.087(2) 0.075(2) 0.0048(15) -0.0153(15) -0.0470(16)
O1 0.0445(17) 0.084(2) 0.0503(19) -0.0324(17) -0.0220(14) 0.0061(16)
O2 0.077(2) 0.092(2) 0.0339(17) -0.0207(16) 0.0083(15) -0.0505(19)
O3 0.0380(15) 0.0359(15) 0.0549(18) -0.0151(13) -0.0085(13) -0.0134(12)
O4 0.0539(17) 0.0367(15) 0.0397(16) -0.0055(12) -0.0098(13) -0.0224(13)
O5 0.0363(15) 0.0551(17) 0.0401(17) -0.0055(13) -0.0090(12) -0.0228(13)
O6 0.0486(17) 0.0540(17) 0.0464(18) 0.0032(13) -0.0183(13) -0.0279(14)
O7 0.0289(14) 0.0373(15) 0.0577(18) -0.0164(13) -0.0021(12) -0.0083(12)
O8 0.0301(14) 0.0383(15) 0.0457(17) -0.0072(13) -0.0006(12) -0.0055(12)
O9 0.0514(17) 0.0383(15) 0.0391(17) -0.0090(13) -0.0027(13) -0.0105(13)
O10 0.0459(16) 0.071(2) 0.0411(18) -0.0161(15) 0.0000(13) -0.0278(15)
N1 0.0325(17) 0.0454(19) 0.045(2) -0.0137(16) -0.0041(15) -0.0156(15)
N2 0.072(3) 0.131(5) 0.098(4) -0.041(4) -0.003(3) -0.046(3)
N3 0.101(5) 0.120(5) 0.144(6) -0.044(5) -0.045(5) -0.025(4)
C1 0.030(2) 0.037(2) 0.036(2) -0.0096(17) -0.0045(16) -0.0095(17)
C2 0.043(2) 0.040(2) 0.035(2) -0.0106(19) -0.0077(18) -0.0071(19)
C3 0.054(3) 0.044(3) 0.048(3) -0.015(2) -0.014(2) -0.002(2)
C4 0.067(3) 0.039(2) 0.039(3) -0.009(2) -0.002(2) -0.014(2)
C5 0.048(2) 0.037(2) 0.052(3) -0.017(2) 0.007(2) -0.016(2)
C6 0.035(2) 0.035(2) 0.038(2) -0.0122(18) -0.0022(17) -0.0094(17)
C7 0.032(2) 0.035(2) 0.042(2) -0.0139(18) -0.0019(17) -0.0134(17)
C8 0.0275(19) 0.035(2) 0.039(2) -0.0112(17) -0.0032(16) -0.0123(16)
C9 0.0276(19) 0.032(2) 0.033(2) -0.0076(16) -0.0037(16) -0.0056(16)
C10 0.029(2) 0.041(2) 0.035(2) -0.0087(17) -0.0038(16) -0.0120(17)
C11 0.029(2) 0.037(2) 0.034(2) -0.0089(17) -0.0068(16) -0.0091(16)
C12 0.030(2) 0.038(2) 0.039(2) -0.0123(18) -0.0055(17) -0.0098(16)
C13 0.033(2) 0.046(2) 0.045(3) -0.0144(19) -0.0099(18) -0.0106(18)
C14 0.042(2) 0.052(3) 0.037(2) -0.016(2) -0.0126(19) -0.008(2)
C15 0.039(2) 0.045(2) 0.033(2) -0.0071(18) -0.0037(18) -0.0122(19)
C16 0.036(2) 0.043(2) 0.037(2) -0.0056(18) -0.0079(18) -0.0152(18)
C17 0.030(2) 0.039(2) 0.046(2) -0.0120(18) -0.0025(17) -0.0133(17)
C18 0.029(2) 0.033(2) 0.043(2) -0.0087(17) -0.0055(17) -0.0076(16)
C19 0.041(2) 0.031(2) 0.039(2) -0.0078(17) -0.0055(17) -0.0167(17)
C20 0.029(2) 0.037(2) 0.040(2) -0.0092(18) -0.0039(17) -0.0105(17)
C21 0.034(2) 0.047(2) 0.059(3) -0.021(2) -0.0002(19) -0.0186(19)
C22 0.025(2) 0.047(2) 0.051(3) -0.016(2) -0.0035(17) -0.0119(17)
C23 0.044(2) 0.056(3) 0.048(3) -0.014(2) -0.020(2) -0.011(2)
C24 0.058(3) 0.097(4) 0.039(3) -0.015(3) 0.003(2) -0.047(3)
C25 0.055(3) 0.039(2) 0.050(3) 0.0003(19) -0.023(2) -0.021(2)
C26 0.055(3) 0.035(2) 0.039(2) -0.0034(18) -0.0066(19) -0.0192(19)
C27 0.042(2) 0.041(2) 0.045(3) 0.0011(19) -0.0145(19) -0.0220(19)
C28 0.043(2) 0.053(3) 0.049(3) -0.001(2) -0.016(2) -0.027(2)
C29 0.038(2) 0.057(3) 0.036(2) -0.006(2) -0.0053(18) -0.021(2)
C30 0.043(2) 0.047(2) 0.044(3) 0.0014(19) -0.0094(19) -0.025(2)
C31 0.044(3) 0.088(3) 0.037(3) -0.002(2) -0.013(2) -0.034(2)
C32 0.027(2) 0.039(2) 0.058(3) -0.0101(19) -0.0065(18) -0.0106(17)
C33 0.034(2) 0.037(2) 0.044(3) 0.0012(19) -0.0051(18) -0.0085(18)
C34 0.030(2) 0.045(2) 0.048(3) -0.010(2) -0.0045(18) -0.0007(18)
C35 0.038(2) 0.042(2) 0.039(2) -0.0103(19) -0.0011(18) -0.0075(18)
C36 0.038(2) 0.045(2) 0.044(3) -0.002(2) -0.0064(19) -0.0154(19)
C37 0.040(2) 0.061(3) 0.042(3) -0.007(2) -0.0039(19) -0.024(2)
C38 0.057(3) 0.062(3) 0.044(3) -0.015(2) -0.001(2) -0.028(2)
C39 0.028(2) 0.048(2) 0.042(2) -0.013(2) -0.0025(17) -0.0124(18)
C40 0.041(2) 0.044(2) 0.043(3) -0.003(2) -0.0066(19) -0.0190(19)
C41 0.040(2) 0.036(2) 0.064(3) -0.008(2) -0.007(2) -0.0128(19)
C42 0.053(3) 0.064(3) 0.064(3) -0.031(3) 0.001(2) -0.018(2)
C43 0.079(3) 0.071(3) 0.034(3) -0.018(2) 0.000(2) -0.017(3)
C44 0.063(3) 0.056(3) 0.048(3) -0.008(2) 0.000(2) -0.024(2)
C45 0.035(2) 0.057(3) 0.056(3) -0.025(2) 0.0038(19) -0.019(2)
C46 0.045(2) 0.050(3) 0.052(3) -0.026(2) 0.000(2) -0.018(2)
C47 0.039(2) 0.044(2) 0.040(2) -0.0095(19) -0.0054(18) -0.0161(19)
C48 0.046(3) 0.048(3) 0.050(3) -0.008(2) -0.011(2) -0.012(2)
C49 0.052(3) 0.057(3) 0.044(3) -0.007(2) 0.001(2) -0.013(2)
C50 0.037(2) 0.055(3) 0.065(3) -0.017(2) 0.002(2) -0.012(2)
C51 0.050(3) 0.073(3) 0.054(3) -0.001(3) -0.006(2) -0.015(2)
C52 0.052(3) 0.068(3) 0.043(3) -0.001(2) -0.004(2) -0.017(2)
C53 0.114(5) 0.073(4) 0.095(5) -0.024(3) -0.024(4) -0.032(4)
C54 0.058(4) 0.082(4) 0.090(5) -0.029(4) -0.019(3) -0.017(3)
C55 0.116(5) 0.057(4) 0.157(7) -0.044(4) -0.036(5) -0.022(3)
C56 0.079(5) 0.069(4) 0.134(7) -0.035(5) -0.043(5) -0.021(3)

loop_
_atom_type_symbol
_atom_type_description
_atom_type_scat_dispersion_real
_atom_type_scat_dispersion_imag
_atom_type_scat_source
C C 0.0181 0.0091 'International Tables Vol C Tables 4.2.6.8 and 6.1.1.4'
H H 0.0000 0.0000 'International Tables Vol C Tables 4.2.6.8 and 6.1.1.4'
N N 0.0311 0.0180 'International Tables Vol C Tables 4.2.6.8 and 6.1.1.4'
O O 0.0492 0.0322 'International Tables Vol C Tables 4.2.6.8 and 6.1.1.4'
F F 0.0727 0.0534 'International Tables Vol C Tables 4.2.6.8 and 6.1.1.4'
P P 0.2955 0.4335 'International Tables Vol C Tables 4.2.6.8 and 6.1.1.4'

loop_
_geom_angle_atom_site_label_1
_geom_angle_atom_site_label_2
_geom_angle_atom_site_label_3
_geom_angle
_geom_angle_site_symmetry_1
_geom_angle_site_symmetry_3
_geom_angle_publ_flag
F1 P1 F2 90.43(18) . . ?
F1 P1 F5 90.61(17) . . ?
F2 P1 F5 178.92(17) . . ?
F1 P1 F6 179.31(19) . . ?
F2 P1 F6 89.92(16) . . ?
F5 P1 F6 89.03(15) . . ?
F1 P1 F3 90.68(17) . . ?
F2 P1 F3 90.94(15) . . ?
F5 P1 F3 89.34(15) . . ?
F6 P1 F3 89.91(15) . . ?
F1 P1 F4 90.02(17) . . ?
F2 P1 F4 89.19(15) . . ?
F5 P1 F4 90.52(14) . . ?
F6 P1 F4 89.39(15) . . ?
F3 P1 F4 179.29(17) . . ?
C23 O1 C14 119.3(3) . . ?
C15 O2 C24 120.3(3) . . ?
C19 O3 C25 116.4(3) . . ?
C26 O4 C27 112.4(3) . . ?
C28 O5 C29 113.1(3) . . ?
C31 O6 C30 112.0(3) . . ?
C18 O7 C32 115.9(3) . . ?
C33 O8 C34 111.1(3) . . ?
C35 O9 C36 111.6(3) . . ?
C38 O10 C37 113.2(3) . . ?
C46 N1 C45 112.7(3) . . ?
C46 N1 H1A 113.4 . . ?
C45 N1 H1A 120.2 . . ?
C46 N1 H1B 109.5 . . ?
C45 N1 H1B 119.9 . . ?
H1A N1 H1B 76.1 . . ?
C2 C1 C6 120.1(3) . . ?
C2 C1 C10 126.1(3) . . ?
C6 C1 C10 113.8(3) . . ?
C1 C2 C3 119.3(4) . . ?
C1 C2 H2A 120.3 . . ?
C3 C2 H2A 120.3 . . ?
C4 C3 C2 120.7(4) . . ?
C4 C3 H3A 119.7 . . ?
C2 C3 H3A 119.7 . . ?
C3 C4 C5 120.9(4) . . ?
C3 C4 H4A 119.6 . . ?
C5 C4 H4A 119.6 . . ?
C6 C5 C4 118.7(4) . . ?
C6 C5 H5A 120.7 . . ?
C4 C5 H5A 120.7 . . ?
C5 C6 C1 120.3(4) . . ?
C5 C6 C7 125.1(3) . . ?
C1 C6 C7 114.5(3) . . ?
C21 C7 C8 114.1(3) . . ?
C21 C7 C6 114.8(3) . . ?
C8 C7 C6 104.1(3) . . ?
C21 C7 C12 114.2(3) . . ?
C8 C7 C12 103.9(3) . . ?
C6 C7 C12 104.5(3) . . ?
C17 C8 C9 120.7(3) . . ?
C17 C8 C7 125.4(3) . . ?
C9 C8 C7 113.9(3) . . ?
C20 C9 C8 119.4(3) . . ?
C20 C9 C10 125.9(3) . . ?
C8 C9 C10 114.6(3) . . ?
C22 C10 C9 114.1(3) . . ?
C22 C10 C1 113.9(3) . . ?
C9 C10 C1 104.5(3) . . ?
C22 C10 C11 114.6(3) . . ?
C9 C10 C11 103.3(3) . . ?
C1 C10 C11 105.2(3) . . ?
C12 C11 C16 120.9(3) . . ?
C12 C11 C10 114.5(3) . . ?
C16 C11 C10 124.6(3) . . ?
C11 C12 C13 119.8(3) . . ?
C11 C12 C7 114.3(3) . . ?
C13 C12 C7 125.8(3) . . ?
C14 C13 C12 118.8(3) . . ?
C14 C13 H13A 120.6 . . ?
C12 C13 H13A 120.6 . . ?
C15 C14 C13 121.4(4) . . ?
C15 C14 O1 116.6(4) . . ?
C13 C14 O1 122.1(3) . . ?
O2 C15 C16 125.0(3) . . ?
O2 C15 C14 115.7(3) . . ?
C16 C15 C14 119.3(4) . . ?
C15 C16 C11 119.7(3) . . ?
C15 C16 H16A 120.1 . . ?
C11 C16 H16A 120.1 . . ?
C8 C17 C18 119.8(3) . . ?
C8 C17 H17A 120.1 . . ?
C18 C17 H17A 120.1 . . ?
O7 C18 C19 116.0(3) . . ?
O7 C18 C17 124.5(3) . . ?
C19 C18 C17 119.5(3) . . ?
C20 C19 O3 124.4(3) . . ?
C20 C19 C18 120.2(3) . . ?
O3 C19 C18 115.4(3) . . ?
C19 C20 C9 120.3(3) . . ?
C19 C20 H20A 119.8 . . ?
C9 C20 H20A 119.8 . . ?
C7 C21 H21A 109.5 . . ?
C7 C21 H21B 109.5 . . ?
H21A C21 H21B 109.5 . . ?
C7 C21 H21C 109.5 . . ?
H21A C21 H21C 109.5 . . ?
H21B C21 H21C 109.5 . . ?
C10 C22 H22A 109.5 . . ?
C10 C22 H22B 109.5 . . ?
H22A C22 H22B 109.5 . . ?
C10 C22 H22C 109.5 . . ?
H22A C22 H22C 109.5 . . ?
H22B C22 H22C 109.5 . . ?
O1 C23 C31 108.1(3) . 2_665 ?
O1 C23 H23A 110.1 . . ?
C31 C23 H23A 110.1 2_665 . ?
O1 C23 H23B 110.1 . . ?
C31 C23 H23B 110.1 2_665 . ?
H23A C23 H23B 108.4 . . ?
O2 C24 C38 109.3(3) . 2_665 ?
O2 C24 H24A 109.8 . . ?
C38 C24 H24A 109.8 2_665 . ?
O2 C24 H24B 109.8 . . ?
C38 C24 H24B 109.8 2_665 . ?
H24A C24 H24B 108.3 . . ?
O3 C25 C26 108.3(3) . . ?
O3 C25 H25A 110.0 . . ?
C26 C25 H25A 110.0 . . ?
O3 C25 H25B 110.0 . . ?
C26 C25 H25B 110.0 . . ?
H25A C25 H25B 108.4 . . ?
O4 C26 C25 107.1(3) . . ?
O4 C26 H26A 110.3 . . ?
C25 C26 H26A 110.3 . . ?
O4 C26 H26B 110.3 . . ?
C25 C26 H26B 110.3 . . ?
H26A C26 H26B 108.6 . . ?
O4 C27 C28 109.2(3) . . ?
O4 C27 H27A 109.8 . . ?
C28 C27 H27A 109.8 . . ?
O4 C27 H27B 109.8 . . ?
C28 C27 H27B 109.8 . . ?
H27A C27 H27B 108.3 . . ?
O5 C28 C27 110.0(3) . . ?
O5 C28 H28A 109.7 . . ?
C27 C28 H28A 109.7 . . ?
O5 C28 H28B 109.7 . . ?
C27 C28 H28B 109.7 . . ?
H28A C28 H28B 108.2 . . ?
O5 C29 C30 108.7(3) . . ?
O5 C29 H29A 110.0 . . ?
C30 C29 H29A 110.0 . . ?
O5 C29 H29B 110.0 . . ?
C30 C29 H29B 110.0 . . ?
H29A C29 H29B 108.3 . . ?
O6 C30 C29 109.3(3) . . ?
O6 C30 H30A 109.8 . . ?
C29 C30 H30A 109.8 . . ?
O6 C30 H30B 109.8 . . ?
C29 C30 H30B 109.8 . . ?
H30A C30 H30B 108.3 . . ?
O6 C31 C23 113.2(3) . 2_665 ?
O6 C31 H31A 108.9 . . ?
C23 C31 H31A 108.9 2_665 . ?
O6 C31 H31B 108.9 . . ?
C23 C31 H31B 108.9 2_665 . ?
H31A C31 H31B 107.7 . . ?
O7 C32 C33 108.5(3) . . ?
O7 C32 H32A 110.0 . . ?
C33 C32 H32A 110.0 . . ?
O7 C32 H32B 110.0 . . ?
C33 C32 H32B 110.0 . . ?
H32A C32 H32B 108.4 . . ?
O8 C33 C32 109.9(3) . . ?
O8 C33 H33A 109.7 . . ?
C32 C33 H33A 109.7 . . ?
O8 C33 H33B 109.7 . . ?
C32 C33 H33B 109.7 . . ?
H33A C33 H33B 108.2 . . ?
O8 C34 C35 110.0(3) . . ?
O8 C34 H34A 109.7 . . ?
C35 C34 H34A 109.7 . . ?
O8 C34 H34B 109.7 . . ?
C35 C34 H34B 109.7 . . ?
H34A C34 H34B 108.2 . . ?
O9 C35 C34 109.8(3) . . ?
O9 C35 H35A 109.7 . . ?
C34 C35 H35A 109.7 . . ?
O9 C35 H35B 109.7 . . ?
C34 C35 H35B 109.7 . . ?
H35A C35 H35B 108.2 . . ?
O9 C36 C37 109.2(3) . . ?
O9 C36 H36A 109.8 . . ?
C37 C36 H36A 109.8 . . ?
O9 C36 H36B 109.8 . . ?
C37 C36 H36B 109.8 . . ?
H36A C36 H36B 108.3 . . ?
O10 C37 C36 108.1(3) . . ?
O10 C37 H37A 110.1 . . ?
C36 C37 H37A 110.1 . . ?
O10 C37 H37B 110.1 . . ?
C36 C37 H37B 110.1 . . ?
H37A C37 H37B 108.4 . . ?
O10 C38 C24 115.1(4) . 2_665 ?
O10 C38 H38A 108.5 . . ?
C24 C38 H38A 108.5 2_665 . ?
O10 C38 H38B 108.5 . . ?
C24 C38 H38B 108.5 2_665 . ?
H38A C38 H38B 107.5 . . ?
C44 C39 C40 119.4(4) . . ?
C44 C39 C45 119.3(4) . . ?
C40 C39 C45 121.3(4) . . ?
C41 C40 C39 120.3(4) . . ?
C41 C40 H40A 119.9 . . ?
C39 C40 H40A 119.9 . . ?
C42 C41 C40 119.9(4) . . ?
C42 C41 H41A 120.0 . . ?
C40 C41 H41A 120.0 . . ?
C41 C42 C43 120.6(4) . . ?
C41 C42 H42A 119.7 . . ?
C43 C42 H42A 119.7 . . ?
C42 C43 C44 119.4(4) . . ?
C42 C43 H43A 120.3 . . ?
C44 C43 H43A 120.3 . . ?
C39 C44 C43 120.2(4) . . ?
C39 C44 H44A 119.9 . . ?
C43 C44 H44A 119.9 . . ?
N1 C45 C39 111.2(3) . . ?
N1 C45 H45A 109.4 . . ?
C39 C45 H45A 109.4 . . ?
N1 C45 H45B 109.4 . . ?
C39 C45 H45B 109.4 . . ?
H45A C45 H45B 108.0 . . ?
N1 C46 C47 113.7(3) . . ?
N1 C46 H46A 108.8 . . ?
C47 C46 H46A 108.8 . . ?
N1 C46 H46B 108.8 . . ?
C47 C46 H46B 108.8 . . ?
H46A C46 H46B 107.7 . . ?
C52 C47 C48 118.5(4) . . ?
C52 C47 C46 120.2(4) . . ?
C48 C47 C46 121.1(4) . . ?
C47 C48 C49 120.6(4) . . ?
C47 C48 H48A 119.7 . . ?
C49 C48 H48A 119.7 . . ?
C50 C49 C48 119.9(4) . . ?
C50 C49 H49A 120.0 . . ?
C48 C49 H49A 120.0 . . ?
C49 C50 C51 120.3(4) . . ?
C49 C50 H50A 119.8 . . ?
C51 C50 H50A 119.8 . . ?
C50 C51 C52 119.2(4) . . ?
C50 C51 H51A 120.4 . . ?
C52 C51 H51A 120.4 . . ?
C47 C52 C51 121.4(4) . . ?
C47 C52 H52A 119.3 . . ?
C51 C52 H52A 119.3 . . ?
C54 C53 H53A 109.5 . . ?
C54 C53 H53B 109.5 . . ?
H53A C53 H53B 109.5 . . ?
C54 C53 H53C 109.5 . . ?
H53A C53 H53C 109.5 . . ?
H53B C53 H53C 109.5 . . ?
N2 C54 C53 178.6(6) . . ?
C56 C55 H55A 109.5 . . ?
C56 C55 H55B 109.5 . . ?
H55A C55 H55B 109.5 . . ?
C56 C55 H55C 109.5 . . ?
H55A C55 H55C 109.5 . . ?
H55B C55 H55C 109.5 . . ?
N3 C56 C55 178.4(7) . . ?

loop_
_geom_bond_atom_site_label_1
_geom_bond_atom_site_label_2
_geom_bond_distance
_geom_bond_site_symmetry_2
_geom_bond_publ_flag
P1 F1 1.568(3) . ?
P1 F2 1.578(3) . ?
P1 F5 1.586(3) . ?
P1 F6 1.586(3) . ?
P1 F3 1.587(3) . ?
P1 F4 1.590(3) . ?
O1 C23 1.383(4) . ?
O1 C14 1.392(4) . ?
O2 C15 1.359(4) . ?
O2 C24 1.438(4) . ?
O3 C19 1.392(4) . ?
O3 C25 1.430(4) . ?
O4 C26 1.425(4) . ?
O4 C27 1.427(4) . ?
O5 C28 1.414(4) . ?
O5 C29 1.429(4) . ?
O6 C31 1.428(4) . ?
O6 C30 1.429(4) . ?
O7 C18 1.383(4) . ?
O7 C32 1.422(4) . ?
O8 C33 1.420(4) . ?
O8 C34 1.432(4) . ?
O9 C35 1.411(4) . ?
O9 C36 1.425(4) . ?
O10 C38 1.415(4) . ?
O10 C37 1.427(4) . ?
N1 C46 1.484(4) . ?
N1 C45 1.487(4) . ?
N1 H1A 0.8800 . ?
N1 H1B 0.8800 . ?
N2 C54 1.138(7) . ?
N3 C56 1.136(8) . ?
C1 C2 1.382(5) . ?
C1 C6 1.396(5) . ?
C1 C10 1.536(5) . ?
C2 C3 1.393(5) . ?
C2 H2A 0.9500 . ?
C3 C4 1.365(5) . ?
C3 H3A 0.9500 . ?
C4 C5 1.396(5) . ?
C4 H4A 0.9500 . ?
C5 C6 1.392(5) . ?
C5 H5A 0.9500 . ?
C6 C7 1.544(5) . ?
C7 C21 1.517(4) . ?
C7 C8 1.532(4) . ?
C7 C12 1.546(5) . ?
C8 C17 1.377(4) . ?
C8 C9 1.399(4) . ?
C9 C20 1.388(4) . ?
C9 C10 1.532(4) . ?
C10 C22 1.513(4) . ?
C10 C11 1.540(5) . ?
C11 C12 1.383(4) . ?
C11 C16 1.386(5) . ?
C12 C13 1.392(5) . ?
C13 C14 1.391(5) . ?
C13 H13A 0.9500 . ?
C14 C15 1.386(5) . ?
C15 C16 1.385(5) . ?
C16 H16A 0.9500 . ?
C17 C18 1.400(5) . ?
C17 H17A 0.9500 . ?
C18 C19 1.399(5) . ?
C19 C20 1.383(5) . ?
C20 H20A 0.9500 . ?
C21 H21A 0.9800 . ?
C21 H21B 0.9800 . ?
C21 H21C 0.9800 . ?
C22 H22A 0.9800 . ?
C22 H22B 0.9800 . ?
C22 H22C 0.9800 . ?
C23 C31 1.498(5) 2_665 ?
C23 H23A 0.9900 . ?
C23 H23B 0.9900 . ?
C24 C38 1.486(5) 2_665 ?
C24 H24A 0.9900 . ?
C24 H24B 0.9900 . ?
C25 C26 1.500(5) . ?
C25 H25A 0.9900 . ?
C25 H25B 0.9900 . ?
C26 H26A 0.9900 . ?
C26 H26B 0.9900 . ?
C27 C28 1.490(5) . ?
C27 H27A 0.9900 . ?
C27 H27B 0.9900 . ?
C28 H28A 0.9900 . ?
C28 H28B 0.9900 . ?
C29 C30 1.490(5) . ?
C29 H29A 0.9900 . ?
C29 H29B 0.9900 . ?
C30 H30A 0.9900 . ?
C30 H30B 0.9900 . ?
C31 C23 1.498(5) 2_665 ?
C31 H31A 0.9900 . ?
C31 H31B 0.9900 . ?
C32 C33 1.502(5) . ?
C32 H32A 0.9900 . ?
C32 H32B 0.9900 . ?
C33 H33A 0.9900 . ?
C33 H33B 0.9900 . ?
C34 C35 1.495(5) . ?
C34 H34A 0.9900 . ?
C34 H34B 0.9900 . ?
C35 H35A 0.9900 . ?
C35 H35B 0.9900 . ?
C36 C37 1.498(5) . ?
C36 H36A 0.9900 . ?
C36 H36B 0.9900 . ?
C37 H37A 0.9900 . ?
C37 H37B 0.9900 . ?
C38 C24 1.486(5) 2_665 ?
C38 H38A 0.9900 . ?
C38 H38B 0.9900 . ?
C39 C44 1.382(5) . ?
C39 C40 1.388(5) . ?
C39 C45 1.501(5) . ?
C40 C41 1.379(5) . ?
C40 H40A 0.9500 . ?
C41 C42 1.368(6) . ?
C41 H41A 0.9500 . ?
C42 C43 1.384(6) . ?
C42 H42A 0.9500 . ?
C43 C44 1.387(6) . ?
C43 H43A 0.9500 . ?
C44 H44A 0.9500 . ?
C45 H45A 0.9900 . ?
C45 H45B 0.9900 . ?
C46 C47 1.506(5) . ?
C46 H46A 0.9900 . ?
C46 H46B 0.9900 . ?
C47 C52 1.373(5) . ?
C47 C48 1.380(5) . ?
C48 C49 1.387(5) . ?
C48 H48A 0.9500 . ?
C49 C50 1.367(5) . ?
C49 H49A 0.9500 . ?
C50 C51 1.376(6) . ?
C50 H50A 0.9500 . ?
C51 C52 1.384(5) . ?
C51 H51A 0.9500 . ?
C52 H52A 0.9500 . ?
C53 C54 1.448(7) . ?
C53 H53A 0.9800 . ?
C53 H53B 0.9800 . ?
C53 H53C 0.9800 . ?
C55 C56 1.469(9) . ?
C55 H55A 0.9800 . ?
C55 H55B 0.9800 . ?
C55 H55C 0.9800 . ?

loop_
_geom_hbond_atom_site_label_D
_geom_hbond_atom_site_label_H
_geom_hbond_atom_site_label_A
_geom_hbond_distance_DH
_geom_hbond_distance_HA
_geom_hbond_distance_DA
_geom_hbond_angle_DHA
_geom_hbond_site_symmetry_A
N1 H1A O5 0.88 2.01 2.876(4) 168.8 .
N1 H1A O6 0.88 2.52 2.988(4) 113.8 .
N1 H1B O4 0.88 2.15 2.985(4) 157.2 .

loop_
_geom_torsion_atom_site_label_1
_geom_torsion_atom_site_label_2
_geom_torsion_atom_site_label_3
_geom_torsion_atom_site_label_4
_geom_torsion
_geom_torsion_site_symmetry_1
_geom_torsion_site_symmetry_2
_geom_torsion_site_symmetry_3
_geom_torsion_site_symmetry_4
_geom_torsion_publ_flag
C6 C1 C2 C3 -1.6(5) . . . . ?
C10 C1 C2 C3 178.6(3) . . . . ?
C1 C2 C3 C4 -0.7(6) . . . . ?
C2 C3 C4 C5 1.6(6) . . . . ?
C3 C4 C5 C6 -0.2(6) . . . . ?
C4 C5 C6 C1 -2.2(5) . . . . ?
C4 C5 C6 C7 179.4(3) . . . . ?
C2 C1 C6 C5 3.1(5) . . . . ?
C10 C1 C6 C5 -177.2(3) . . . . ?
C2 C1 C6 C7 -178.3(3) . . . . ?
C10 C1 C6 C7 1.5(4) . . . . ?
C5 C6 C7 C21 -2.5(5) . . . . ?
C1 C6 C7 C21 179.0(3) . . . . ?
C5 C6 C7 C8 123.0(4) . . . . ?
C1 C6 C7 C8 -55.6(4) . . . . ?
C5 C6 C7 C12 -128.3(4) . . . . ?
C1 C6 C7 C12 53.1(4) . . . . ?
C21 C7 C8 C17 -1.0(5) . . . . ?
C6 C7 C8 C17 -126.9(4) . . . . ?
C12 C7 C8 C17 123.9(4) . . . . ?
C21 C7 C8 C9 179.8(3) . . . . ?
C6 C7 C8 C9 53.9(4) . . . . ?
C12 C7 C8 C9 -55.2(4) . . . . ?
C17 C8 C9 C20 0.6(5) . . . . ?
C7 C8 C9 C20 179.8(3) . . . . ?
C17 C8 C9 C10 -178.3(3) . . . . ?
C7 C8 C9 C10 0.9(4) . . . . ?
C20 C9 C10 C22 0.8(5) . . . . ?
C8 C9 C10 C22 179.6(3) . . . . ?
C20 C9 C10 C1 125.8(4) . . . . ?
C8 C9 C10 C1 -55.3(4) . . . . ?
C20 C9 C10 C11 -124.3(4) . . . . ?
C8 C9 C10 C11 54.5(4) . . . . ?
C2 C1 C10 C22 -1.5(5) . . . . ?
C6 C1 C10 C22 178.8(3) . . . . ?
C2 C1 C10 C9 -126.7(4) . . . . ?
C6 C1 C10 C9 53.6(4) . . . . ?
C2 C1 C10 C11 124.8(4) . . . . ?
C6 C1 C10 C11 -54.9(4) . . . . ?
C22 C10 C11 C12 179.1(3) . . . . ?
C9 C10 C11 C12 -56.1(4) . . . . ?
C1 C10 C11 C12 53.3(4) . . . . ?
C22 C10 C11 C16 -1.8(5) . . . . ?
C9 C10 C11 C16 123.0(4) . . . . ?
C1 C10 C11 C16 -127.7(4) . . . . ?
C16 C11 C12 C13 0.0(5) . . . . ?
C10 C11 C12 C13 179.1(3) . . . . ?
C16 C11 C12 C7 -177.2(3) . . . . ?
C10 C11 C12 C7 1.9(4) . . . . ?
C21 C7 C12 C11 178.7(3) . . . . ?
C8 C7 C12 C11 53.8(4) . . . . ?
C6 C7 C12 C11 -55.0(4) . . . . ?
C21 C7 C12 C13 1.8(5) . . . . ?
C8 C7 C12 C13 -123.1(4) . . . . ?
C6 C7 C12 C13 128.0(4) . . . . ?
C11 C12 C13 C14 -0.2(5) . . . . ?
C7 C12 C13 C14 176.6(3) . . . . ?
C12 C13 C14 C15 -1.1(6) . . . . ?
C12 C13 C14 O1 177.3(3) . . . . ?
C23 O1 C14 C15 -127.4(4) . . . . ?
C23 O1 C14 C13 54.1(5) . . . . ?
C24 O2 C15 C16 -13.5(6) . . . . ?
C24 O2 C15 C14 165.5(4) . . . . ?
C13 C14 C15 O2 -176.6(3) . . . . ?
O1 C14 C15 O2 5.0(5) . . . . ?
C13 C14 C15 C16 2.5(6) . . . . ?
O1 C14 C15 C16 -175.9(3) . . . . ?
O2 C15 C16 C11 176.3(3) . . . . ?
C14 C15 C16 C11 -2.7(5) . . . . ?
C12 C11 C16 C15 1.5(5) . . . . ?
C10 C11 C16 C15 -177.5(3) . . . . ?
C9 C8 C17 C18 0.0(6) . . . . ?
C7 C8 C17 C18 -179.1(3) . . . . ?
C32 O7 C18 C19 -176.9(3) . . . . ?
C32 O7 C18 C17 3.7(5) . . . . ?
C8 C17 C18 O7 179.6(3) . . . . ?
C8 C17 C18 C19 0.2(6) . . . . ?
C25 O3 C19 C20 -32.1(5) . . . . ?
C25 O3 C19 C18 151.1(3) . . . . ?
O7 C18 C19 C20 179.6(3) . . . . ?
C17 C18 C19 C20 -1.0(6) . . . . ?
O7 C18 C19 O3 -3.4(5) . . . . ?
C17 C18 C19 O3 176.0(3) . . . . ?
O3 C19 C20 C9 -175.1(3) . . . . ?
C18 C19 C20 C9 1.6(6) . . . . ?
C8 C9 C20 C19 -1.4(5) . . . . ?
C10 C9 C20 C19 177.4(3) . . . . ?
C14 O1 C23 C31 159.5(3) . . . 2_665 ?
C15 O2 C24 C38 -134.9(4) . . . 2_665 ?
C19 O3 C25 C26 171.8(3) . . . . ?
C27 O4 C26 C25 -165.2(3) . . . . ?
O3 C25 C26 O4 -65.5(4) . . . . ?
C26 O4 C27 C28 167.9(3) . . . . ?
C29 O5 C28 C27 -174.9(3) . . . . ?
O4 C27 C28 O5 72.2(4) . . . . ?
C28 O5 C29 C30 -160.4(3) . . . . ?
C31 O6 C30 C29 179.0(3) . . . . ?
O5 C29 C30 O6 -60.0(4) . . . . ?
C30 O6 C31 C23 80.5(4) . . . 2_665 ?
C18 O7 C32 C33 173.6(3) . . . . ?
C34 O8 C33 C32 164.1(3) . . . . ?
O7 C32 C33 O8 66.5(4) . . . . ?
C33 O8 C34 C35 171.6(3) . . . . ?
C36 O9 C35 C34 175.8(3) . . . . ?
O8 C34 C35 O9 59.9(4) . . . . ?
C35 O9 C36 C37 176.7(3) . . . . ?
C38 O10 C37 C36 -166.4(3) . . . . ?
O9 C36 C37 O10 67.8(4) . . . . ?
C37 O10 C38 C24 -77.2(4) . . . 2_665 ?
C44 C39 C40 C41 1.6(5) . . . . ?
C45 C39 C40 C41 -176.8(3) . . . . ?
C39 C40 C41 C42 0.5(6) . . . . ?
C40 C41 C42 C43 -2.7(6) . . . . ?
C41 C42 C43 C44 2.8(7) . . . . ?
C40 C39 C44 C43 -1.4(6) . . . . ?
C45 C39 C44 C43 177.0(4) . . . . ?
C42 C43 C44 C39 -0.7(7) . . . . ?
C46 N1 C45 C39 -179.5(3) . . . . ?
C44 C39 C45 N1 -99.8(4) . . . . ?
C40 C39 C45 N1 78.6(4) . . . . ?
C45 N1 C46 C47 177.1(3) . . . . ?
N1 C46 C47 C52 76.0(5) . . . . ?
N1 C46 C47 C48 -108.5(4) . . . . ?
C52 C47 C48 C49 2.2(6) . . . . ?
C46 C47 C48 C49 -173.4(4) . . . . ?
C47 C48 C49 C50 -0.1(6) . . . . ?
C48 C49 C50 C51 -1.3(6) . . . . ?
C49 C50 C51 C52 0.6(7) . . . . ?
C48 C47 C52 C51 -2.9(6) . . . . ?
C46 C47 C52 C51 172.8(4) . . . . ?
C50 C51 C52 C47 1.5(7) . . . . ?
